data_4130841
loop_
_publ_author_name
'Seitz, Andreas E.'
'Eckhardt, Maria'
'Erlebach, Andreas'
'Peresypkina, Eugenia V.'
'Sierka, Marek'
'Scheer, Manfred'

_publ_section_title
;
 Pnictogen-Silicon Analogues of Benzene.
;
_journal_issue 33
_journal_name_full 'Journal of the American Chemical Society'
_journal_page_first 10433
_journal_page_last 10436
_journal_paper_doi 10.1021/jacs.6b07389
_journal_volume 138
_journal_year 2016
_chemical_formula_moiety 'C45 H69 As3 N6 Si3, 0.5(C7 H8)'
_chemical_formula_sum 'C48.5 H73 As3 N6 Si3'
_chemical_formula_weight 1049.15
_space_group_crystal_system orthorhombic
_space_group_IT_number 70
_space_group_name_Hall '-F 2uv 2vw'
_space_group_name_H-M_alt 'F d d d :2'
_atom_sites_solution_hydrogens mixed
_audit_creation_method SHELXL-2014/7
_cell_angle_alpha 90
_cell_angle_beta 90
_cell_angle_gamma 90
_cell_formula_units_Z 16
_cell_length_a 21.5579(5)
_cell_length_b 21.7446(7)
_cell_length_c 46.7236(15)
_cell_measurement_reflns_used 7266
_cell_measurement_temperature 123(2)
_cell_measurement_theta_max 63.1174
_cell_measurement_theta_min 3.0350
_cell_volume 21902.5(11)
_computing_cell_refinement
;
CrysAlisPro, Agilent Technologies,
Version 1.171.35.11 (release 16-05-2011 CrysAlis171 .NET)
(compiled May 16 2011,17:55:39)
;
_computing_data_collection
;
CrysAlisPro, Agilent Technologies,
Version 1.171.35.11 (release 16-05-2011 CrysAlis171 .NET)
(compiled May 16 2011,17:55:39)
;
_computing_data_reduction
;
CrysAlisPro, Agilent Technologies,
Version 1.171.35.11 (release 16-05-2011 CrysAlis171 .NET)
(compiled May 16 2011,17:55:39)
;
_computing_structure_refinement 'SHELXL-2014/7 (Sheldrick, 2014)'
_diffrn_ambient_temperature 123(2)
_diffrn_detector_area_resol_mean 5.1773
_diffrn_measured_fraction_theta_full 0.987
_diffrn_measured_fraction_theta_max 0.987
_diffrn_measurement_device_type 'SuperNova, Single source at offset), Atlas'
_diffrn_measurement_method '\w scans'
_diffrn_radiation_monochromator mirror
_diffrn_radiation_source 'SuperNova (Cu) X-ray Source'
_diffrn_radiation_type CuK\a
_diffrn_radiation_wavelength 1.54178
_diffrn_reflns_av_R_equivalents 0.0428
_diffrn_reflns_av_unetI/netI 0.0380
_diffrn_reflns_Laue_measured_fraction_full 0.987
_diffrn_reflns_Laue_measured_fraction_max 0.987
_diffrn_reflns_limit_h_max 24
_diffrn_reflns_limit_h_min -22
_diffrn_reflns_limit_k_max 24
_diffrn_reflns_limit_k_min -22
_diffrn_reflns_limit_l_max 53
_diffrn_reflns_limit_l_min -40
_diffrn_reflns_number 15698
_diffrn_reflns_point_group_measured_fraction_full 0.987
_diffrn_reflns_point_group_measured_fraction_max 0.987
_diffrn_reflns_theta_full 63.207
_diffrn_reflns_theta_max 63.207
_diffrn_reflns_theta_min 3.037
_exptl_absorpt_coefficient_mu 3.085
_exptl_absorpt_correction_T_max 0.852
_exptl_absorpt_correction_T_min 0.739
_exptl_absorpt_correction_type analytical
_exptl_absorpt_process_details
;
CrysAlisPro, Agilent Technologies,
Version 1.171.35.11 (release 16-05-2011 CrysAlis171 .NET)
(compiled May 16 2011,17:55:39)
Analytical numeric absorption correction using a multifaceted crystal
			model based on expressions derived by R.C. Clark & J.S. Reid.
(Clark, R. C. & Reid, J. S. (1995). Acta Cryst. A51, 887-897)
;
_exptl_crystal_colour yellow
_exptl_crystal_density_diffrn 1.273
_exptl_crystal_description prism
_exptl_crystal_F_000 8752
_exptl_crystal_size_max 0.069
_exptl_crystal_size_mid 0.035
_exptl_crystal_size_min 0.027
_refine_diff_density_max 0.657
_refine_diff_density_min -0.635
_refine_diff_density_rms 0.059
_refine_ls_extinction_method none
_refine_ls_goodness_of_fit_ref 1.002
_refine_ls_hydrogen_treatment constr
_refine_ls_matrix_type full
_refine_ls_number_parameters 291
_refine_ls_number_reflns 4395
_refine_ls_number_restraints 0
_refine_ls_restrained_S_all 1.002
_refine_ls_R_factor_all 0.0583
_refine_ls_R_factor_gt 0.0402
_refine_ls_shift/su_max 0.001
_refine_ls_shift/su_mean 0.000
_refine_ls_structure_factor_coef Fsqd
_refine_ls_weighting_details 'w=1/[\s^2^(Fo^2^)+(0.0602P)^2^] where P=(Fo^2^+2Fc^2^)/3'
_refine_ls_weighting_scheme calc
_refine_ls_wR_factor_gt 0.0977
_refine_ls_wR_factor_ref 0.1023
_reflns_Friedel_coverage 0.000
_reflns_number_gt 3185
_reflns_number_total 4395
_reflns_threshold_expression 'I > 2\s(I)'
_cod_data_source_file ja6b07389_si_008.cif
_cod_data_source_block 250
_cod_original_sg_symbol_H-M 'F d d d'
_cod_original_formula_sum 'C48.50 H73 As3 N6 Si3'
_cod_database_code 4130841
_shelx_shelxl_version_number 2014/7
_shelx_space_group_comment
;
The symmetry employed for this shelxl refinement is uniquely defined
by the following loop, which should always be used as a source of
symmetry information in preference to the above space-group names.
They are only intended as comments.
;
_shelx_estimated_absorpt_t_min 0.815
_shelx_estimated_absorpt_t_max 0.921

loop_
_space_group_symop_operation_xyz
'x, y, z'
'-x+3/4, -y+3/4, z'
'-x+3/4, y, -z+3/4'
'x, -y+3/4, -z+3/4'
'x, y+1/2, z+1/2'
'-x+3/4, -y+5/4, z+1/2'
'-x+3/4, y+1/2, -z+5/4'
'x, -y+5/4, -z+5/4'
'x+1/2, y, z+1/2'
'-x+5/4, -y+3/4, z+1/2'
'-x+5/4, y, -z+5/4'
'x+1/2, -y+3/4, -z+5/4'
'x+1/2, y+1/2, z'
'-x+5/4, -y+5/4, z'
'-x+5/4, y+1/2, -z+3/4'
'x+1/2, -y+5/4, -z+3/4'
'-x, -y, -z'
'x-3/4, y-3/4, -z'
'x-3/4, -y, z-3/4'
'-x, y-3/4, z-3/4'
'-x, -y+1/2, -z+1/2'
'x-3/4, y-1/4, -z+1/2'
'x-3/4, -y+1/2, z-1/4'
'-x, y-1/4, z-1/4'
'-x+1/2, -y, -z+1/2'
'x-1/4, y-3/4, -z+1/2'
'x-1/4, -y, z-1/4'
'-x+1/2, y-3/4, z-1/4'
'-x+1/2, -y+1/2, -z'
'x-1/4, y-1/4, -z'
'x-1/4, -y+1/2, z-3/4'
'-x+1/2, y-1/4, z-3/4'

loop_
_atom_site_label
_atom_site_type_symbol
_atom_site_fract_x
_atom_site_fract_y
_atom_site_fract_z
_atom_site_U_iso_or_equiv
_atom_site_adp_type
_atom_site_occupancy
_atom_site_site_symmetry_order
_atom_site_calc_flag
_atom_site_refinement_flags_posn
_atom_site_refinement_flags_adp
_atom_site_refinement_flags_occupancy
_atom_site_disorder_assembly
_atom_site_disorder_group
As1 As 0.12671(17) 0.11225(8) 0.30872(2) 0.0462(5) Uani 0.5 1 d . . P . .
As2 As 0.22023(2) 0.10696(2) 0.38617(2) 0.04488(14) Uani 1 1 d . . . . .
Si1 Si 0.20047(4) 0.09545(4) 0.33891(2) 0.0379(2) Uani 1 1 d . . . . .
Si2 Si 0.1250 0.1250 0.40462(2) 0.0334(3) Uani 1 2 d S T P D .
N2 N 0.27523(12) 0.11079(12) 0.32112(6) 0.0379(6) Uani 1 1 d . . . . .
N3 N 0.11180(13) 0.07771(12) 0.43746(5) 0.0370(6) Uani 1 1 d . . . . .
N1 N 0.23534(16) 0.02230(13) 0.32581(6) 0.0529(8) Uani 1 1 d . . . . .
C11 C 0.2302(4) -0.0456(3) 0.32843(15) 0.0391(17) Uani 0.6 1 d . . P A 1
C12 C 0.1758(3) -0.0539(3) 0.34904(15) 0.0547(16) Uiso 0.6 1 d . . P A 1
H12A H 0.1386 -0.0347 0.3409 0.082 Uiso 0.6 1 calc R U P A 1
H12B H 0.1857 -0.0346 0.3674 0.082 Uiso 0.6 1 calc R U P A 1
H12C H 0.1681 -0.0979 0.3520 0.082 Uiso 0.6 1 calc R U P A 1
C13 C 0.2843(4) -0.0818(3) 0.33899(17) 0.067(2) Uani 0.6 1 d . . P A 1
H13A H 0.3187 -0.0780 0.3254 0.101 Uiso 0.6 1 calc R U P A 1
H13B H 0.2725 -0.1252 0.3408 0.101 Uiso 0.6 1 calc R U P A 1
H13C H 0.2972 -0.0661 0.3577 0.101 Uiso 0.6 1 calc R U P A 1
C14 C 0.2174(4) -0.0744(4) 0.30026(18) 0.058(3) Uiso 0.6 1 d . . P A 1
H14A H 0.1867 -0.0497 0.2899 0.087 Uiso 0.6 1 calc R U P A 1
H14B H 0.2012 -0.1160 0.3032 0.087 Uiso 0.6 1 calc R U P A 1
H14C H 0.2559 -0.0765 0.2891 0.087 Uiso 0.6 1 calc R U P A 1
C11A C 0.2064(5) -0.0419(7) 0.3276(3) 0.040(4) Uiso 0.4 1 d . . P A 2
C12A C 0.1440(5) -0.0416(5) 0.3400(2) 0.061(3) Uiso 0.4 1 d . . P A 2
H12D H 0.1149 -0.0229 0.3265 0.091 Uiso 0.4 1 calc R U P A 2
H12E H 0.1442 -0.0178 0.3578 0.091 Uiso 0.4 1 calc R U P A 2
H12F H 0.1311 -0.0839 0.3441 0.091 Uiso 0.4 1 calc R U P A 2
C13A C 0.2511(7) -0.0690(7) 0.3508(4) 0.100(5) Uiso 0.4 1 d . . P A 2
H13D H 0.2413 -0.0509 0.3695 0.150 Uiso 0.4 1 calc R U P A 2
H13E H 0.2941 -0.0593 0.3458 0.150 Uiso 0.4 1 calc R U P A 2
H13F H 0.2458 -0.1137 0.3518 0.150 Uiso 0.4 1 calc R U P A 2
C14A C 0.1978(6) -0.0683(6) 0.2981(2) 0.050(3) Uiso 0.4 1 d . . P A 2
H14D H 0.2347 -0.0597 0.2865 0.075 Uiso 0.4 1 calc R U P A 2
H14E H 0.1614 -0.0495 0.2891 0.075 Uiso 0.4 1 calc R U P A 2
H14F H 0.1917 -0.1129 0.2995 0.075 Uiso 0.4 1 calc R U P A 2
C21 C 0.31142(17) 0.16582(17) 0.31379(8) 0.0497(9) Uani 1 1 d . . . . .
C22 C 0.2696(3) 0.2196(3) 0.31543(16) 0.0598(18) Uiso 0.65 1 d . . P B 1
H22A H 0.2488 0.2200 0.3341 0.090 Uiso 0.65 1 calc R U P B 1
H22B H 0.2385 0.2169 0.3002 0.090 Uiso 0.65 1 calc R U P B 1
H22C H 0.2938 0.2574 0.3131 0.090 Uiso 0.65 1 calc R U P B 1
C23 C 0.3624(3) 0.1716(3) 0.33820(14) 0.0529(15) Uiso 0.65 1 d . . P B 1
H23A H 0.3423 0.1694 0.3570 0.079 Uiso 0.65 1 calc R U P B 1
H23B H 0.3840 0.2110 0.3363 0.079 Uiso 0.65 1 calc R U P B 1
H23C H 0.3923 0.1379 0.3364 0.079 Uiso 0.65 1 calc R U P B 1
C24 C 0.3429(3) 0.1629(3) 0.28497(14) 0.0612(16) Uiso 0.65 1 d . . P B 1
H24A H 0.3770 0.1331 0.2857 0.092 Uiso 0.65 1 calc R U P B 1
H24B H 0.3594 0.2036 0.2801 0.092 Uiso 0.65 1 calc R U P B 1
H24C H 0.3128 0.1502 0.2704 0.092 Uiso 0.65 1 calc R U P B 1
C22A C 0.2775(5) 0.2237(5) 0.3291(3) 0.052(3) Uiso 0.35 1 d . . P B 2
H22D H 0.2767 0.2172 0.3498 0.078 Uiso 0.35 1 calc R U P B 2
H22E H 0.2349 0.2272 0.3219 0.078 Uiso 0.35 1 calc R U P B 2
H22F H 0.3003 0.2615 0.3247 0.078 Uiso 0.35 1 calc R U P B 2
C23A C 0.3730(8) 0.1686(9) 0.3184(4) 0.108(5) Uiso 0.35 1 d . . P B 2
H23D H 0.3827 0.1498 0.3370 0.161 Uiso 0.35 1 calc R U P B 2
H23E H 0.3864 0.2116 0.3185 0.161 Uiso 0.35 1 calc R U P B 2
H23F H 0.3948 0.1463 0.3032 0.161 Uiso 0.35 1 calc R U P B 2
C24A C 0.2941(6) 0.1738(6) 0.2799(3) 0.069(3) Uiso 0.35 1 d . . P B 2
H24D H 0.3121 0.1397 0.2690 0.103 Uiso 0.35 1 calc R U P B 2
H24E H 0.3109 0.2128 0.2729 0.103 Uiso 0.35 1 calc R U P B 2
H24F H 0.2489 0.1736 0.2776 0.103 Uiso 0.35 1 calc R U P B 2
C31 C 0.28500(16) 0.05139(16) 0.31608(7) 0.0417(8) Uani 1 1 d . . . . .
C32 C 0.34113(18) 0.02422(18) 0.30268(7) 0.0506(9) Uani 1 1 d . . . . .
C33 C 0.34028(19) 0.0049(2) 0.27428(8) 0.0602(11) Uani 1 1 d . . . . .
H33A H 0.3035 0.0091 0.2632 0.072 Uiso 1 1 calc R U . . .
C34 C 0.3926(2) -0.0204(2) 0.26219(9) 0.0755(14) Uani 1 1 d . . . . .
H1 H 0.3894 -0.0338 0.2397 0.091 Uiso 1 1 d . U . . .
C35 C 0.4499(4) -0.0198(5) 0.2764(2) 0.060(2) Uani 0.63 1 d . . P C 1
H35A H 0.4861 -0.0334 0.2667 0.072 Uiso 0.63 1 calc R U P C 1
C36 C 0.4540(3) -0.0001(4) 0.30383(16) 0.0516(18) Uani 0.63 1 d . . P C 1
H36A H 0.4922 -0.0025 0.3138 0.062 Uiso 0.63 1 calc R U P C 1
C37 C 0.4010(4) 0.0241(3) 0.31736(15) 0.0416(17) Uani 0.63 1 d . . P C 1
H37A H 0.4042 0.0403 0.3362 0.050 Uiso 0.63 1 calc R U P C 1
C36A C 0.4353(8) -0.0173(8) 0.3101(4) 0.067(6) Uiso 0.37 1 d . . P C 2
H36B H 0.4711 -0.0203 0.3219 0.080 Uiso 0.37 1 calc R U P C 2
C37A C 0.3850(7) 0.0063(7) 0.3204(4) 0.053(5) Uiso 0.37 1 d . . P C 2
H37B H 0.3797 0.0105 0.3405 0.063 Uiso 0.37 1 calc R U P C 2
C35A C 0.4383(11) -0.0392(10) 0.2808(5) 0.081(9) Uiso 0.37 1 d . . P C 2
H35B H 0.4707 -0.0658 0.2746 0.097 Uiso 0.37 1 calc R U P C 2
C41 C 0.08310(17) 0.01713(15) 0.44403(7) 0.0422(8) Uani 1 1 d . . . . .
C42 C 0.0944(2) -0.02283(17) 0.41756(8) 0.0623(11) Uani 1 1 d . . . . .
H42A H 0.0766 -0.0027 0.4007 0.093 Uiso 1 1 calc R U . . .
H42B H 0.0747 -0.0630 0.4203 0.093 Uiso 1 1 calc R U . . .
H42C H 0.1391 -0.0284 0.4148 0.093 Uiso 1 1 calc R U . . .
C43 C 0.1128(2) -0.01410(16) 0.46972(8) 0.0547(10) Uani 1 1 d . . . . .
H43A H 0.1580 -0.0140 0.4675 0.082 Uiso 1 1 calc R U . . .
H43B H 0.0980 -0.0566 0.4710 0.082 Uiso 1 1 calc R U . . .
H43C H 0.1016 0.0082 0.4872 0.082 Uiso 1 1 calc R U . . .
C44 C 0.01386(19) 0.0253(2) 0.44860(10) 0.0654(11) Uani 1 1 d . . . . .
H44A H 0.0068 0.0497 0.4659 0.098 Uiso 1 1 calc R U . . .
H44B H -0.0058 -0.0151 0.4508 0.098 Uiso 1 1 calc R U . . .
H44C H -0.0041 0.0466 0.4321 0.098 Uiso 1 1 calc R U . . .
C51 C 0.1250 0.1250 0.45453(10) 0.0401(11) Uani 1 2 d S T P . .
C52 C 0.1375(3) 0.1254(4) 0.48619(11) 0.0307(15) Uiso 0.5 1 d . . P D -1
C53 C 0.1936(4) 0.1109(3) 0.49840(17) 0.0426(17) Uiso 0.5 1 d . . P D -1
H53A H 0.2284 0.1018 0.4867 0.051 Uiso 0.5 1 calc R U P D -1
C54 C 0.1990(5) 0.1095(4) 0.5279(2) 0.065(2) Uiso 0.5 1 d . . P D -1
H54A H 0.2370 0.1015 0.5375 0.079 Uiso 0.5 1 calc R U P D -1
C55 C 0.1403(4) 0.1216(4) 0.54299(16) 0.051(2) Uiso 0.5 1 d . . P D -1
H55A H 0.1439 0.1200 0.5632 0.061 Uiso 0.5 1 calc R U P D -1
C56 C 0.0824(5) 0.1344(4) 0.53381(19) 0.052(2) Uiso 0.5 1 d . . P D -1
H56A H 0.0470 0.1404 0.5456 0.062 Uiso 0.5 1 calc R U P D -1
C57 C 0.0837(4) 0.1376(4) 0.50319(17) 0.0451(19) Uiso 0.5 1 d . . P D -1
H57A H 0.0465 0.1484 0.4936 0.054 Uiso 0.5 1 calc R U P D -1
C1S C 0.1934 0.1787 0.6230 0.078 Uiso 0.25 1 d . . P E -1
H1SA H 0.2155 0.2166 0.6202 0.093 Uiso 0.25 1 d . U P F -1
C2S C 0.1252 0.1796 0.6251 0.073 Uiso 0.25 1 d . . P E -1
H2SA H 0.1026 0.2175 0.6264 0.088 Uiso 0.25 1 d . U P G -1
C3S C 0.0956 0.1248 0.6251 0.064 Uiso 0.25 1 d . . P E -1
C1SA C 0.1933 0.0711 0.6270 0.078 Uiso 0.25 1 d . . P E -1
H1SB H 0.2154 0.0333 0.6299 0.093 Uiso 0.25 1 d . U P H -1
C2SA C 0.1250 0.0703 0.6250 0.073 Uiso 0.25 1 d . . P E -1
H2SB H 0.1024 0.0323 0.6237 0.088 Uiso 0.25 1 d . U P I -1
C4SA C 0.2254 0.1250 0.6250 0.095 Uiso 0.25 1 d . . P E -1
H4SD H 0.2700 0.1250 0.6250 0.114 Uiso 0.25 1 d . U P J -1
C4S C 0.0247 0.1248 0.6251 0.095 Uiso 0.25 1 d . . P E -1
H4SA H 0.0097 0.1666 0.6250 0.142 Uiso 0.25 1 d . U P K -1
H4SB H 0.0097 0.1042 0.6082 0.142 Uiso 0.25 1 d . U P L -1
H4SC H 0.0097 0.1042 0.6418 0.142 Uiso 0.25 1 d . U P M -1

loop_
_atom_site_aniso_label
_atom_site_aniso_U_11
_atom_site_aniso_U_22
_atom_site_aniso_U_33
_atom_site_aniso_U_23
_atom_site_aniso_U_13
_atom_site_aniso_U_12
As1 0.0407(5) 0.0720(16) 0.0259(3) -0.0032(4) -0.0042(5) 0.0123(13)
As2 0.0438(2) 0.0623(3) 0.0286(2) -0.00596(17) -0.00148(15) 0.00776(19)
Si1 0.0458(5) 0.0412(5) 0.0267(5) -0.0021(4) 0.0048(4) -0.0071(4)
Si2 0.0429(7) 0.0342(7) 0.0233(6) 0.000 0.000 0.0011(5)
N2 0.0423(16) 0.0379(16) 0.0335(15) 0.0036(12) 0.0030(11) -0.0011(13)
N3 0.0532(17) 0.0342(14) 0.0235(14) -0.0015(12) 0.0003(12) 0.0019(13)
N1 0.088(2) 0.0371(16) 0.0340(17) -0.0043(13) 0.0193(16) -0.0080(16)
C11 0.047(5) 0.038(4) 0.032(4) -0.002(2) -0.004(3) -0.004(4)
C13 0.085(5) 0.045(4) 0.071(5) 0.028(4) 0.000(4) 0.010(4)
C21 0.044(2) 0.051(2) 0.054(2) 0.0144(17) 0.0080(17) -0.0081(18)
C31 0.055(2) 0.050(2) 0.0209(17) 0.0041(15) -0.0001(15) 0.0027(18)
C32 0.062(2) 0.060(2) 0.0298(19) -0.0032(17) -0.0031(17) 0.0187(19)
C33 0.057(2) 0.089(3) 0.035(2) -0.011(2) -0.0029(17) 0.014(2)
C34 0.071(3) 0.113(4) 0.042(2) -0.024(2) 0.003(2) 0.020(3)
C35 0.047(5) 0.074(7) 0.059(5) -0.024(5) 0.006(4) 0.014(5)
C36 0.037(4) 0.065(5) 0.053(5) -0.007(4) -0.002(3) 0.012(4)
C37 0.051(4) 0.037(4) 0.038(4) -0.006(3) -0.004(3) 0.000(4)
C41 0.060(2) 0.0335(18) 0.0327(18) 0.0061(15) 0.0036(16) -0.0016(16)
C42 0.105(3) 0.039(2) 0.043(2) -0.0011(17) -0.001(2) -0.012(2)
C43 0.077(3) 0.040(2) 0.048(2) 0.0097(17) -0.0009(19) 0.0022(19)
C44 0.065(3) 0.063(3) 0.069(3) 0.017(2) 0.002(2) -0.008(2)
C51 0.059(3) 0.035(3) 0.027(2) 0.000 0.000 0.010(2)

loop_
_atom_type_symbol
_atom_type_description
_atom_type_scat_dispersion_real
_atom_type_scat_dispersion_imag
_atom_type_scat_source
C C 0.0181 0.0091 'International Tables Vol C Tables 4.2.6.8 and 6.1.1.4'
H H 0.0000 0.0000 'International Tables Vol C Tables 4.2.6.8 and 6.1.1.4'
N N 0.0311 0.0180 'International Tables Vol C Tables 4.2.6.8 and 6.1.1.4'
Si Si 0.2541 0.3302 'International Tables Vol C Tables 4.2.6.8 and 6.1.1.4'
As As -0.9300 1.0051 'International Tables Vol C Tables 4.2.6.8 and 6.1.1.4'

loop_
_geom_angle_atom_site_label_1
_geom_angle_atom_site_label_2
_geom_angle_atom_site_label_3
_geom_angle
_geom_angle_site_symmetry_1
_geom_angle_site_symmetry_3
As1 As1 Si1 105.4(6) 14_445 .
As1 As1 Si1 61.5(5) 14_445 14_445
Si1 As1 Si1 101.20(5) . 14_445
Si2 As2 Si1 102.73(4) . .
N2 Si1 N1 69.73(13) . .
N2 Si1 As1 108.60(12) . .
N1 Si1 As1 103.13(11) . .
N2 Si1 As2 104.80(9) . .
N1 Si1 As2 109.83(10) . .
As1 Si1 As2 139.32(7) . .
N2 Si1 C31 34.95(12) . .
N1 Si1 C31 34.80(12) . .
As1 Si1 C31 110.39(10) . .
As2 Si1 C31 110.29(9) . .
N2 Si1 As1 105.99(11) . 14_445
N1 Si1 As1 114.80(11) . 14_445
As1 Si1 As1 13.17(10) . 14_445
As2 Si1 As1 132.13(5) . 14_445
C31 Si1 As1 116.02(10) . 14_445
N3 Si2 N3 69.63(16) 14_445 .
N3 Si2 As2 110.84(8) 14_445 14_445
N3 Si2 As2 105.67(9) . 14_445
N3 Si2 As2 105.68(9) 14_445 .
N3 Si2 As2 110.84(8) . .
As2 Si2 As2 135.18(6) 14_445 .
N3 Si2 C51 34.81(8) 14_445 .
N3 Si2 C51 34.82(8) . .
As2 Si2 C51 112.41(3) 14_445 .
As2 Si2 C51 112.41(3) . .
C31 N2 C21 131.7(3) . .
C31 N2 Si1 92.4(2) . .
C21 N2 Si1 135.8(2) . .
C51 N3 C41 130.5(3) . .
C51 N3 Si2 92.0(2) . .
C41 N3 Si2 136.1(2) . .
C31 N1 C11 124.3(4) . .
C31 N1 C11A 141.6(5) . .
C31 N1 Si1 91.8(2) . .
C11 N1 Si1 142.3(4) . .
C11A N1 Si1 126.6(5) . .
C14 C11 N1 111.1(6) . .
C14 C11 C13 102.5(7) . .
N1 C11 C13 119.5(6) . .
C14 C11 C12 111.5(7) . .
N1 C11 C12 103.1(6) . .
C13 C11 C12 109.2(6) . .
C11 C12 H12A 109.5 . .
C11 C12 H12B 109.5 . .
H12A C12 H12B 109.5 . .
C11 C12 H12C 109.5 . .
H12A C12 H12C 109.5 . .
H12B C12 H12C 109.5 . .
C11 C13 H13A 109.5 . .
C11 C13 H13B 109.5 . .
H13A C13 H13B 109.5 . .
C11 C13 H13C 109.5 . .
H13A C13 H13C 109.5 . .
H13B C13 H13C 109.5 . .
C11 C14 H14A 109.5 . .
C11 C14 H14B 109.5 . .
H14A C14 H14B 109.5 . .
C11 C14 H14C 109.5 . .
H14A C14 H14C 109.5 . .
H14B C14 H14C 109.5 . .
C12A C11A C14A 104.5(10) . .
C12A C11A N1 113.1(10) . .
C14A C11A N1 110.4(10) . .
C12A C11A C13A 107.0(11) . .
C14A C11A C13A 124.5(12) . .
N1 C11A C13A 97.5(9) . .
C11A C12A H12D 109.5 . .
C11A C12A H12E 109.5 . .
H12D C12A H12E 109.5 . .
C11A C12A H12F 109.5 . .
H12D C12A H12F 109.5 . .
H12E C12A H12F 109.5 . .
C11A C13A H13D 109.5 . .
C11A C13A H13E 109.5 . .
H13D C13A H13E 109.5 . .
C11A C13A H13F 109.5 . .
H13D C13A H13F 109.5 . .
H13E C13A H13F 109.5 . .
C11A C14A H14D 109.5 . .
C11A C14A H14E 109.5 . .
H14D C14A H14E 109.5 . .
C11A C14A H14F 109.5 . .
H14D C14A H14F 109.5 . .
H14E C14A H14F 109.5 . .
C23A C21 N2 121.5(9) . .
N2 C21 C22 107.9(4) . .
N2 C21 C24 114.4(4) . .
C22 C21 C24 110.7(4) . .
N2 C21 C23 105.3(3) . .
C22 C21 C23 108.8(4) . .
C24 C21 C23 109.4(4) . .
C23A C21 C22A 109.9(10) . .
N2 C21 C22A 106.8(5) . .
C23A C21 C24A 112.1(10) . .
N2 C21 C24A 101.0(5) . .
C22A C21 C24A 104.0(7) . .
C21 C22 H22A 109.5 . .
C21 C22 H22B 109.5 . .
H22A C22 H22B 109.5 . .
C21 C22 H22C 109.5 . .
H22A C22 H22C 109.5 . .
H22B C22 H22C 109.5 . .
C21 C23 H23A 109.5 . .
C21 C23 H23B 109.5 . .
H23A C23 H23B 109.5 . .
C21 C23 H23C 109.5 . .
H23A C23 H23C 109.5 . .
H23B C23 H23C 109.5 . .
C21 C24 H24A 109.5 . .
C21 C24 H24B 109.5 . .
H24A C24 H24B 109.5 . .
C21 C24 H24C 109.5 . .
H24A C24 H24C 109.5 . .
H24B C24 H24C 109.5 . .
C21 C22A H22D 109.5 . .
C21 C22A H22E 109.5 . .
H22D C22A H22E 109.5 . .
C21 C22A H22F 109.5 . .
H22D C22A H22F 109.5 . .
H22E C22A H22F 109.5 . .
C21 C23A H23D 109.5 . .
C21 C23A H23E 109.5 . .
H23D C23A H23E 109.5 . .
C21 C23A H23F 109.5 . .
H23D C23A H23F 109.5 . .
H23E C23A H23F 109.5 . .
C21 C24A H24D 109.5 . .
C21 C24A H24E 109.5 . .
H24D C24A H24E 109.5 . .
C21 C24A H24F 109.5 . .
H24D C24A H24F 109.5 . .
H24E C24A H24F 109.5 . .
N1 C31 N2 106.0(3) . .
N1 C31 C32 127.8(3) . .
N2 C31 C32 126.2(3) . .
N1 C31 Si1 53.42(18) . .
N2 C31 Si1 52.60(17) . .
C32 C31 Si1 177.1(3) . .
C37A C32 C33 121.3(8) . .
C33 C32 C37 117.3(4) . .
C37A C32 C31 116.0(8) . .
C33 C32 C31 120.8(3) . .
C37 C32 C31 121.5(4) . .
C34 C33 C32 120.1(4) . .
C34 C33 H33A 120.0 . .
C32 C33 H33A 120.0 . .
C35A C34 C33 116.6(11) . .
C33 C34 C35 121.7(5) . .
C35A C34 H1 124.9 . .
C33 C34 H1 116.7 . .
C35 C34 H1 120.8 . .
C36 C35 C34 120.5(7) . .
C36 C35 H35A 119.8 . .
C34 C35 H35A 119.8 . .
C35 C36 C37 119.4(7) . .
C35 C36 H36A 120.3 . .
C37 C36 H36A 120.3 . .
C36 C37 C32 120.4(6) . .
C36 C37 H37A 119.8 . .
C32 C37 H37A 119.8 . .
C37A C36A C35A 121.3(18) . .
C37A C36A H36B 119.4 . .
C35A C36A H36B 119.4 . .
C36A C37A C32 119.0(16) . .
C36A C37A H37B 120.5 . .
C32 C37A H37B 120.5 . .
C34 C35A C36A 117.8(19) . .
C34 C35A H35B 121.1 . .
C36A C35A H35B 121.1 . .
N3 C41 C44 109.5(3) . .
N3 C41 C43 112.5(3) . .
C44 C41 C43 110.8(3) . .
N3 C41 C42 105.7(3) . .
C44 C41 C42 109.7(3) . .
C43 C41 C42 108.5(3) . .
C41 C42 H42A 109.5 . .
C41 C42 H42B 109.5 . .
H42A C42 H42B 109.5 . .
C41 C42 H42C 109.5 . .
H42A C42 H42C 109.5 . .
H42B C42 H42C 109.5 . .
C41 C43 H43A 109.5 . .
C41 C43 H43B 109.5 . .
H43A C43 H43B 109.5 . .
C41 C43 H43C 109.5 . .
H43A C43 H43C 109.5 . .
H43B C43 H43C 109.5 . .
C41 C44 H44A 109.5 . .
C41 C44 H44B 109.5 . .
H44A C44 H44B 109.5 . .
C41 C44 H44C 109.5 . .
H44A C44 H44C 109.5 . .
H44B C44 H44C 109.5 . .
N3 C51 N3 106.4(4) 14_445 .
N3 C51 C52 123.1(4) 14_445 .
N3 C51 C52 129.2(4) . .
N3 C51 Si2 53.22(19) 14_445 .
N3 C51 Si2 53.22(19) . .
C52 C51 Si2 169.7(2) . .
C53 C52 C57 121.7(6) . .
C53 C52 C51 124.3(5) . .
C57 C52 C51 113.8(5) . .
C52 C53 C54 119.5(8) . .
C52 C53 H53A 120.2 . .
C54 C53 H53A 120.2 . .
C53 C54 C55 113.6(8) . .
C53 C54 H54A 123.2 . .
C55 C54 H54A 123.2 . .
C56 C55 C54 132.8(7) . .
C56 C55 H55A 113.6 . .
C54 C55 H55A 113.6 . .
C55 C56 C57 108.0(9) . .
C55 C56 H56A 126.0 . .
C57 C56 H56A 126.0 . .
C52 C57 C56 124.2(8) . .
C52 C57 H57A 117.9 . .
C56 C57 H57A 117.9 . .
C4SA C1S C2S 120.9 . .
C4SA C1S H1SA 119.6 . .
C2S C1S H1SA 119.6 . .
C3S C2S C1S 117.4 . .
C3S C2S H2SA 121.3 . .
C1S C2S H2SA 121.3 . .
C2SA C3S C2S 123.7 . .
C2SA C3S C4S 118.1 . .
C2S C3S C4S 118.2 . .
C4SA C1SA C2SA 120.9 . .
C4SA C1SA H1SB 119.6 . .
C2SA C1SA H1SB 119.6 . .
C3S C2SA C1SA 117.3 . .
C3S C2SA H2SB 121.4 . .
C1SA C2SA H2SB 121.3 . .
C1S C4SA C1SA 119.0 . .
C1S C4SA H4SD 120.5 . .
C1SA C4SA H4SD 120.5 . .
C3S C4S H4SA 109.6 . .
C3S C4S H4SB 109.7 . .
H4SA C4S H4SB 108.8 . .
C3S C4S H4SC 109.8 . .
H4SA C4S H4SC 109.3 . .
H4SB C4S H4SC 109.6 . .

loop_
_geom_bond_atom_site_label_1
_geom_bond_atom_site_label_2
_geom_bond_distance
_geom_bond_site_symmetry_2
As1 As1 0.560(3) 14_445
As1 Si1 2.157(3) .
As1 Si1 2.367(3) 14_445
As2 Si2 2.2608(6) .
As2 Si1 2.2629(10) .
Si1 N2 1.844(3) .
Si1 N1 1.863(3) .
Si1 C31 2.319(4) .
Si1 As1 2.368(3) 14_445
Si2 N3 1.869(3) 14_445
Si2 N3 1.869(3) .
Si2 As2 2.2608(6) 14_445
Si2 C51 2.332(5) .
N2 C31 1.330(4) .
N2 C21 1.469(4) .
N3 C51 1.332(4) .
N3 C41 1.487(4) .
N1 C31 1.324(4) .
N1 C11 1.486(8) .
N1 C11A 1.531(15) .
C11 C14 1.483(11) .
C11 C13 1.491(12) .
C11 C12 1.528(10) .
C12 H12A 0.9800 .
C12 H12B 0.9800 .
C12 H12C 0.9800 .
C13 H13A 0.9800 .
C13 H13B 0.9800 .
C13 H13C 0.9800 .
C14 H14A 0.9800 .
C14 H14B 0.9800 .
C14 H14C 0.9800 .
C11A C12A 1.465(16) .
C11A C14A 1.505(18) .
C11A C13A 1.57(2) .
C12A H12D 0.9800 .
C12A H12E 0.9800 .
C12A H12F 0.9800 .
C13A H13D 0.9800 .
C13A H13E 0.9800 .
C13A H13F 0.9800 .
C14A H14D 0.9800 .
C14A H14E 0.9800 .
C14A H14F 0.9800 .
C21 C23A 1.346(17) .
C21 C22 1.478(7) .
C21 C24 1.509(7) .
C21 C23 1.589(7) .
C21 C22A 1.621(12) .
C21 C24A 1.634(14) .
C22 H22A 0.9800 .
C22 H22B 0.9800 .
C22 H22C 0.9800 .
C23 H23A 0.9800 .
C23 H23B 0.9800 .
C23 H23C 0.9800 .
C24 H24A 0.9800 .
C24 H24B 0.9800 .
C24 H24C 0.9800 .
C22A H22D 0.9800 .
C22A H22E 0.9800 .
C22A H22F 0.9800 .
C23A H23D 0.9800 .
C23A H23E 0.9800 .
C23A H23F 0.9800 .
C24A H24D 0.9800 .
C24A H24E 0.9800 .
C24A H24F 0.9800 .
C31 C32 1.485(5) .
C32 C37A 1.316(17) .
C32 C33 1.392(5) .
C32 C37 1.462(8) .
C33 C34 1.376(6) .
C33 H33A 0.9500 .
C34 C35A 1.37(3) .
C34 C35 1.401(10) .
C34 H1 1.0930 .
C35 C36 1.356(11) .
C35 H35A 0.9500 .
C36 C37 1.406(10) .
C36 H36A 0.9500 .
C37 H37A 0.9500 .
C36A C37A 1.29(2) .
C36A C35A 1.45(3) .
C36A H36B 0.9500 .
C37A H37B 0.9500 .
C35A H35B 0.9500 .
C41 C44 1.518(5) .
C41 C43 1.520(5) .
C41 C42 1.531(5) .
C42 H42A 0.9800 .
C42 H42B 0.9800 .
C42 H42C 0.9800 .
C43 H43A 0.9800 .
C43 H43B 0.9800 .
C43 H43C 0.9800 .
C44 H44A 0.9800 .
C44 H44B 0.9800 .
C44 H44C 0.9800 .
C51 N3 1.332(4) 14_445
C51 C52 1.503(7) .
C52 C53 1.376(10) .
C52 C57 1.429(10) .
C53 C54 1.382(12) .
C53 H53A 0.9500 .
C54 C55 1.474(12) .
C54 H54A 0.9500 .
C55 C56 1.348(14) .
C55 H55A 0.9500 .
C56 C57 1.433(11) .
C56 H56A 0.9500 .
C57 H57A 0.9500 .
C1S C4SA 1.3593 .
C1S C2S 1.4750 .
C1S H1SA 0.9597 .
C2S C3S 1.3509 .
C2S H2SA 0.9598 .
C3S C2SA 1.3450 .
C3S C4S 1.5276 .
C1SA C4SA 1.3654 .
C1SA C2SA 1.4752 .
C1SA H1SB 0.9599 .
C2SA H2SB 0.9600 .
C4SA H4SD 0.9602 .
C4S H4SA 0.9654 .
C4S H4SB 0.9627 .
C4S H4SC 0.9559 .
